data_1563003
loop_
_publ_author_name
'Tang, Qun'
'Liu, Shu-Xia'
'Liang, Da-Dong'
'Ma, Feng-Ji'
'Ren, Guo-Jian'
'Wei, Feng'
'Yang, Yuan'
'Li, Cong-Cong'

_publ_section_title
;
 Lanthanide-organic complexes based on polyoxometalates: Solvent effect on
 the luminescence properties
;
_journal_name_full 'Journal of Solid State Chemistry'
_journal_page_first 85
_journal_page_last 91
_journal_paper_doi 10.1016/j.jssc.2012.02.006
_journal_volume 190
_journal_year 2012
_chemical_formula_moiety 'C52 H68 Eu2 N16 O32, O19 W6'
_chemical_formula_sum 'C52 H68 Eu2 N16 O51 W6'
_chemical_formula_weight 3140.20
_space_group_IT_number 2
_space_group_name_Hall '-P 1'
_space_group_name_H-M_alt 'P -1'
_symmetry_cell_setting triclinic
_symmetry_space_group_name_H-M 'P -1'
_atom_sites_solution_hydrogens geom
_atom_sites_solution_primary direct
_atom_sites_solution_secondary difmap
_audit_creation_method SHELXL-97
_cell_angle_alpha 109.352(12)
_cell_angle_beta 110.565(14)
_cell_angle_gamma 98.394(11)
_cell_formula_units_Z 1
_cell_length_a 12.865(2)
_cell_length_b 13.2016(18)
_cell_length_c 15.054(3)
_cell_measurement_temperature 293(2)
_cell_measurement_theta_max 25.1
_cell_measurement_theta_min 2.92
_cell_volume 2156.6(7)
_computing_cell_refinement 'Bruker FRAMBO'
_computing_data_collection 'Bruker FRAMBO'
_computing_data_reduction 'Bruker SAINT'
_computing_molecular_graphics 'Bruker SHELXTL'
_computing_publication_material 'Bruker SHELXTL'
_computing_structure_refinement 'SHELXL-97 (Sheldrick, 1997)'
_computing_structure_solution 'SHELXS-97 (Sheldrick, 1990)'
_diffrn_ambient_temperature 293(2)
_diffrn_detector_area_resol_mean '100x100 microns'
_diffrn_measured_fraction_theta_full 0.990
_diffrn_measured_fraction_theta_max 0.990
_diffrn_measurement_device_type 'multiwire proportional'
_diffrn_measurement_method 'phi and omega scans'
_diffrn_radiation_monochromator graphite
_diffrn_radiation_source 'fine-focus sealed tube'
_diffrn_radiation_type MoK\a
_diffrn_radiation_wavelength 0.71073
_diffrn_reflns_av_R_equivalents 0.0593
_diffrn_reflns_av_sigmaI/netI 0.1710
_diffrn_reflns_limit_h_max 15
_diffrn_reflns_limit_h_min -15
_diffrn_reflns_limit_k_max 15
_diffrn_reflns_limit_k_min -14
_diffrn_reflns_limit_l_max 14
_diffrn_reflns_limit_l_min -17
_diffrn_reflns_number 13499
_diffrn_reflns_theta_full 25.10
_diffrn_reflns_theta_max 25.10
_diffrn_reflns_theta_min 2.92
_exptl_absorpt_coefficient_mu 9.506
_exptl_absorpt_correction_T_max 0.219
_exptl_absorpt_correction_T_min 0.072
_exptl_absorpt_correction_type multi-scan
_exptl_crystal_colour 'pale yellow'
_exptl_crystal_density_diffrn 2.418
_exptl_crystal_density_meas 2.418
_exptl_crystal_density_method 'not measured'
_exptl_crystal_description block
_exptl_crystal_F_000 1470
_exptl_crystal_size_max 0.30
_exptl_crystal_size_mid 0.27
_exptl_crystal_size_min 0.16
_refine_diff_density_max 2.340
_refine_diff_density_min -3.359
_refine_diff_density_rms 0.197
_refine_ls_extinction_method none
_refine_ls_goodness_of_fit_ref 1.034
_refine_ls_hydrogen_treatment none
_refine_ls_matrix_type full
_refine_ls_number_parameters 582
_refine_ls_number_reflns 7605
_refine_ls_number_restraints 0
_refine_ls_restrained_S_all 1.034
_refine_ls_R_factor_all 0.1655
_refine_ls_R_factor_gt 0.0702
_refine_ls_shift/su_max 0.001
_refine_ls_shift/su_mean 0.000
_refine_ls_structure_factor_coef Fsqd
_refine_ls_weighting_details 'calc w=1/[\s^2^(Fo^2^)+(0.0531P)^2^+0.0000P] where P=(Fo^2^+2Fc^2^)/3'
_refine_ls_weighting_scheme calc
_refine_ls_wR_factor_gt 0.1415
_refine_ls_wR_factor_ref 0.1557
_reflns_number_gt 3106
_reflns_number_total 7682
_reflns_threshold_expression >2sigma(I)
_cod_data_source_file JSSC-2012-190-85.cif
_cod_data_source_block compound-4
_cod_depositor_comments
;
The following automatic conversions were performed:

data item '_symmetry_cell_setting' value 'Triclinic' was changed to
'triclinic' in accordance with the built-in table derived from the
CIF Core dictionary named 'cif_core.dic' version 2.4.5 last updated
on 2014-11-21.

Automatic conversion script
Id: cif_fix_values 8369 2020-08-20 11:38:08Z andrius 
;
_cod_database_code 1563003

loop_
_symmetry_equiv_pos_as_xyz
'x, y, z'
'-x, -y, -z'

loop_
_atom_site_label
_atom_site_type_symbol
_atom_site_fract_x
_atom_site_fract_y
_atom_site_fract_z
_atom_site_U_iso_or_equiv
_atom_site_adp_type
_atom_site_occupancy
_atom_site_symmetry_multiplicity
_atom_site_calc_flag
_atom_site_refinement_flags
_atom_site_disorder_assembly
_atom_site_disorder_group
C1 C 0.2150(14) 0.509(2) 0.0845(13) 0.067(6) Uani 1 1 d . . .
C2 C 0.3377(14) 0.5033(17) 0.1065(12) 0.048(5) Uani 1 1 d . . .
C3 C 0.4252(14) 0.6068(18) 0.1607(12) 0.055(5) Uani 1 1 d . . .
H3 H 0.4097 0.6748 0.1845 0.066 Uiso 1 1 calc R . .
C4 C 0.3624(18) 0.4063(16) 0.0705(12) 0.065(5) Uani 1 1 d . . .
H4 H 0.3033 0.3384 0.0340 0.078 Uiso 1 1 calc R . .
C5 C 0.5615(19) 0.509(3) 0.1372(17) 0.080(7) Uani 1 1 d . . .
H5 H 0.6360 0.5104 0.1423 0.096 Uiso 1 1 calc R . .
C6 C 0.5377(17) 0.600(2) 0.1766(15) 0.069(6) Uani 1 1 d . . .
C7 C -0.0800(16) 0.4991(19) 0.2385(12) 0.055(5) Uani 1 1 d . . .
C8 C -0.0500(17) 0.502(2) 0.1523(15) 0.070(6) Uani 1 1 d . . .
C9 C -0.1251(17) 0.399(2) 0.2341(14) 0.069(6) Uani 1 1 d . . .
H9 H -0.1388 0.3339 0.1770 0.083 Uiso 1 1 calc R . .
C10 C -0.0598(13) 0.5940(15) 0.3226(12) 0.052(5) Uani 1 1 d . . .
H10 H -0.0280 0.6643 0.3268 0.062 Uiso 1 1 calc R . .
C11 C -0.0861(15) 0.5855(17) 0.3998(12) 0.056(5) Uani 1 1 d . . .
C12 C -0.1301(16) 0.484(2) 0.3977(16) 0.069(6) Uani 1 1 d . . .
H12 H -0.1452 0.4801 0.4526 0.083 Uiso 1 1 calc R . .
C13 C 0.474(2) 0.408(2) 0.0876(15) 0.076(7) Uani 1 1 d . . .
C14 C -0.1519(16) 0.389(2) 0.3134(18) 0.071(6) Uani 1 1 d . . .
C15 C 0.228(3) 0.7936(17) 0.3251(16) 0.106(9) Uani 1 1 d . . .
H15 H 0.2221 0.7188 0.3133 0.127 Uiso 1 1 calc R . .
C16 C -0.061(2) 0.854(2) 0.208(2) 0.111(9) Uani 1 1 d . . .
H16 H -0.0239 0.8279 0.2570 0.133 Uiso 1 1 calc R . .
C17 C -0.074(3) 0.803(2) -0.087(2) 0.162(15) Uani 1 1 d . . .
H17 H -0.1418 0.7651 -0.0885 0.195 Uiso 1 1 calc R . .
C18 C -0.189(4) 0.904(4) -0.140(5) 0.33(3) Uani 1 1 d . . .
H18A H -0.2436 0.8602 -0.1266 0.488 Uiso 1 1 calc R . .
H18B H -0.2292 0.9096 -0.2045 0.488 Uiso 1 1 calc R . .
H18C H -0.1529 0.9774 -0.0844 0.488 Uiso 1 1 calc R . .
C19 C -0.076(5) 0.849(3) -0.224(3) 0.31(3) Uani 1 1 d . . .
H19A H -0.0479 0.7852 -0.2436 0.461 Uiso 1 1 calc R . .
H19B H -0.0158 0.9166 -0.2002 0.461 Uiso 1 1 calc R . .
H19C H -0.1425 0.8426 -0.2823 0.461 Uiso 1 1 calc R . .
C20 C 0.294(4) 0.861(2) 0.104(3) 0.125(14) Uani 1 1 d . . .
H20 H 0.3391 0.8147 0.1208 0.150 Uiso 1 1 calc R . .
C21 C 0.380(4) 0.962(3) 0.039(3) 0.207(19) Uani 1 1 d . . .
H21A H 0.3771 0.8970 -0.0160 0.310 Uiso 1 1 calc R . .
H21B H 0.4486 1.0216 0.0630 0.310 Uiso 1 1 calc R . .
H21C H 0.3123 0.9857 0.0132 0.310 Uiso 1 1 calc R . .
C22 C 0.485(4) 0.987(3) 0.206(4) 0.38(5) Uani 1 1 d . . .
H22A H 0.4759 1.0463 0.2583 0.568 Uiso 1 1 calc R . .
H22B H 0.5437 1.0179 0.1893 0.568 Uiso 1 1 calc R . .
H22C H 0.5069 0.9328 0.2325 0.568 Uiso 1 1 calc R . .
C23 C 0.319(4) 0.845(3) 0.5082(17) 0.23(2) Uani 1 1 d . . .
H23A H 0.4018 0.8731 0.5460 0.352 Uiso 1 1 calc R . .
H23B H 0.2940 0.7652 0.4858 0.352 Uiso 1 1 calc R . .
H23C H 0.2838 0.8798 0.5525 0.352 Uiso 1 1 calc R . .
C24 C -0.112(3) 0.963(2) 0.341(3) 0.21(2) Uani 1 1 d . . .
H24A H -0.0353 0.9867 0.3957 0.319 Uiso 1 1 calc R . .
H24B H -0.1610 0.9041 0.3462 0.319 Uiso 1 1 calc R . .
H24C H -0.1438 1.0250 0.3482 0.319 Uiso 1 1 calc R . .
C25 C -0.180(5) 0.965(5) 0.190(4) 0.29(3) Uani 1 1 d . . .
H25A H -0.1358 1.0334 0.1953 0.436 Uiso 1 1 calc R . .
H25B H -0.2379 0.9800 0.2152 0.436 Uiso 1 1 calc R . .
H25C H -0.2174 0.9111 0.1190 0.436 Uiso 1 1 calc R . .
C26 C 0.255(3) 0.977(3) 0.447(2) 0.27(3) Uani 1 1 d . . .
H26A H 0.1910 0.9700 0.3857 0.400 Uiso 1 1 calc R . .
H26B H 0.3205 1.0374 0.4651 0.400 Uiso 1 1 calc R . .
H26C H 0.2324 0.9930 0.5036 0.400 Uiso 1 1 calc R . .
Eu1 Eu 0.05673(8) 0.69016(8) 0.07176(6) 0.0525(3) Uani 1 1 d . . .
N1 N -0.0649(15) 0.686(2) 0.4912(13) 0.086(6) Uani 1 1 d . . .
N2 N 0.634(2) 0.709(2) 0.234(2) 0.122(8) Uani 1 1 d . . .
N3 N -0.204(2) 0.279(3) 0.306(3) 0.118(8) Uani 1 1 d . . .
N4 N 0.505(3) 0.307(2) 0.0478(18) 0.123(10) Uani 1 1 d . . .
N5 N 0.2864(17) 0.8694(17) 0.4266(13) 0.098(6) Uani 1 1 d . . .
N6 N -0.109(2) 0.9235(17) 0.2487(17) 0.103(7) Uani 1 1 d . . .
N7 N -0.1054(16) 0.8514(15) -0.1474(13) 0.084(5) Uani 1 1 d . . .
N8 N 0.3805(15) 0.9357(16) 0.1178(12) 0.069(5) Uani 1 1 d . . .
O1 O 0.1994(10) 0.6004(13) 0.1220(10) 0.082(4) Uani 1 1 d . . .
O2 O -0.0033(14) 0.6005(16) 0.1639(10) 0.095(5) Uani 1 1 d . . .
O3 O -0.1363(11) 0.5887(12) -0.0351(9) 0.068(4) Uani 1 1 d . . .
O4 O 0.0647(10) 0.5810(13) -0.0796(9) 0.098(5) Uani 1 1 d . . .
O5 O 0.4179(14) 0.6137(12) 0.3903(9) 0.099(5) Uani 1 1 d . . .
O6 O 0.5000 0.5000 0.5000 0.056(4) Uani 1 2 d S . .
O7 O 0.6288(12) 0.6041(13) 0.7020(9) 0.102(5) Uani 1 1 d . . .
O8 O -0.0456(17) 0.7766(17) 0.4794(13) 0.137(8) Uani 1 1 d . . .
O9 O 0.5982(17) 0.7985(19) 0.2535(17) 0.159(8) Uani 1 1 d . . .
O10 O -0.0623(13) 0.6841(16) 0.5702(11) 0.124(7) Uani 1 1 d . . .
O11 O 0.8173(15) 0.524(2) 0.6923(13) 0.183(10) Uani 1 1 d . . .
O12 O -0.1927(19) 0.275(2) 0.389(2) 0.152(9) Uani 1 1 d . . .
O13 O -0.238(2) 0.1988(18) 0.223(2) 0.170(10) Uani 1 1 d . . .
O14 O 0.5960(18) 0.305(2) 0.0494(15) 0.171(11) Uani 1 1 d . . .
O15 O -0.0459(15) 0.8134(13) 0.1410(14) 0.123(7) Uani 1 1 d . . .
O16 O 0.430(3) 0.218(2) 0.0040(19) 0.168(11) Uani 1 1 d . . .
O17 O 0.186(2) 0.8100(16) 0.2533(11) 0.170(10) Uani 1 1 d . . .
O18 O 0.7254(18) 0.708(2) 0.241(2) 0.215(13) Uani 1 1 d . . .
O19 O 0.542(3) 0.302(3) 0.2586(14) 0.275(18) Uani 1 1 d . . .
O20 O 0.7047(12) 0.6310(18) 0.5728(13) 0.153(8) Uani 1 1 d . . .
O21 O -0.0048(15) 0.7850(16) -0.0360(15) 0.131(7) Uani 1 1 d . . .
O22 O 0.2259(14) 0.8117(18) 0.091(2) 0.145(10) Uani 1 1 d . . .
O23 O 0.6666(14) 0.4176(17) 0.4783(10) 0.135(7) Uani 1 1 d . . .
O24 O 0.626(2) 0.762(2) 0.459(2) 0.248(14) Uani 1 1 d . . .
O25 O 0.5698(11) 0.502(2) 0.3702(9) 0.155(10) Uani 1 1 d . . .
O26 O 0.5308(14) 0.7112(14) 0.5982(9) 0.123(6) Uani 1 1 d . . .
W1 W 0.68354(7) 0.51068(11) 0.61170(7) 0.0943(4) Uani 1 1 d . . .
W2 W 0.52271(13) 0.38184(14) 0.36002(8) 0.1159(6) Uani 1 1 d . . .
W3 W 0.57540(10) 0.65045(12) 0.47540(9) 0.1207(5) Uani 1 1 d . . .

loop_
_atom_site_aniso_label
_atom_site_aniso_U_11
_atom_site_aniso_U_22
_atom_site_aniso_U_33
_atom_site_aniso_U_23
_atom_site_aniso_U_13
_atom_site_aniso_U_12
C1 0.016(10) 0.12(2) 0.056(11) 0.031(13) 0.011(9) 0.022(13)
C2 0.033(11) 0.067(15) 0.059(10) 0.038(10) 0.018(9) 0.025(11)
C3 0.023(10) 0.077(16) 0.072(11) 0.049(11) 0.007(9) 0.028(11)
C4 0.089(17) 0.050(14) 0.054(11) 0.030(10) 0.021(10) 0.020(13)
C5 0.062(16) 0.13(2) 0.082(15) 0.059(16) 0.043(13) 0.045(18)
C6 0.055(15) 0.070(17) 0.078(13) 0.036(12) 0.028(11) -0.005(14)
C7 0.072(13) 0.061(15) 0.060(11) 0.037(11) 0.040(10) 0.038(12)
C8 0.062(14) 0.11(2) 0.060(13) 0.047(15) 0.037(11) 0.041(15)
C9 0.062(14) 0.061(17) 0.057(12) 0.010(11) 0.007(10) 0.028(12)
C10 0.047(11) 0.053(13) 0.055(10) 0.012(9) 0.027(9) 0.022(10)
C11 0.061(12) 0.041(13) 0.039(10) -0.002(9) 0.015(9) 0.003(10)
C12 0.054(13) 0.10(2) 0.089(15) 0.059(15) 0.038(11) 0.041(14)
C13 0.078(17) 0.09(2) 0.067(12) 0.037(13) 0.024(12) 0.055(17)
C14 0.054(13) 0.041(16) 0.104(17) 0.031(14) 0.015(12) 0.016(12)
C15 0.24(3) 0.038(14) 0.057(14) 0.015(12) 0.092(18) 0.019(16)
C16 0.15(2) 0.047(17) 0.13(2) 0.017(15) 0.075(19) 0.020(16)
C17 0.15(3) 0.023(15) 0.20(3) 0.043(17) -0.04(2) 0.013(16)
C18 0.36(6) 0.25(5) 0.73(11) 0.35(7) 0.43(8) 0.24(5)
C19 0.63(10) 0.18(4) 0.29(5) 0.13(4) 0.36(6) 0.11(5)
C20 0.20(4) 0.05(2) 0.21(4) 0.07(2) 0.16(4) 0.04(3)
C21 0.32(5) 0.16(3) 0.36(5) 0.19(4) 0.27(5) 0.13(3)
C22 0.39(7) 0.11(4) 0.28(5) -0.04(3) -0.13(5) 0.10(4)
C23 0.37(6) 0.19(4) 0.044(14) 0.009(18) 0.01(2) 0.09(4)
C24 0.29(5) 0.10(3) 0.19(3) -0.05(2) 0.16(3) -0.02(3)
C25 0.29(7) 0.27(7) 0.32(7) 0.14(5) 0.12(5) 0.05(5)
C26 0.27(5) 0.19(4) 0.16(3) 0.01(3) -0.05(3) 0.12(4)
Eu1 0.0626(6) 0.0390(6) 0.0493(5) 0.0114(4) 0.0202(4) 0.0226(5)
N1 0.064(12) 0.12(2) 0.054(11) 0.017(13) 0.017(9) 0.030(13)
N2 0.065(16) 0.14(3) 0.21(2) 0.12(2) 0.064(16) 0.037(18)
N3 0.089(18) 0.09(2) 0.18(3) 0.07(2) 0.046(19) 0.034(16)
N4 0.19(3) 0.10(2) 0.103(18) 0.037(15) 0.08(2) 0.10(2)
N5 0.142(18) 0.091(16) 0.056(11) 0.037(11) 0.037(11) 0.019(13)
N6 0.17(2) 0.059(14) 0.109(15) 0.023(12) 0.091(16) 0.051(14)
N7 0.110(14) 0.078(14) 0.117(13) 0.068(12) 0.070(12) 0.057(12)
N8 0.056(11) 0.058(13) 0.077(11) 0.025(10) 0.012(9) 0.020(10)
O1 0.050(9) 0.093(12) 0.094(9) 0.035(8) 0.016(7) 0.040(9)
O2 0.154(15) 0.121(15) 0.085(10) 0.070(10) 0.094(10) 0.074(13)
O3 0.042(8) 0.069(10) 0.082(8) 0.033(7) 0.016(7) 0.003(8)
O4 0.049(8) 0.142(14) 0.054(8) -0.012(8) 0.022(6) 0.021(9)
O5 0.162(15) 0.077(12) 0.067(8) 0.044(8) 0.050(9) 0.023(10)
O6 0.031(9) 0.078(13) 0.063(9) 0.038(9) 0.018(7) 0.015(9)
O7 0.102(11) 0.121(14) 0.055(7) 0.032(8) 0.002(7) 0.042(10)
O8 0.171(19) 0.069(14) 0.104(13) -0.022(11) 0.050(12) 0.016(13)
O9 0.091(15) 0.12(2) 0.23(2) 0.086(17) 0.044(14) -0.014(13)
O10 0.104(13) 0.188(19) 0.060(9) 0.020(11) 0.044(9) 0.043(12)
O11 0.090(13) 0.34(3) 0.134(14) 0.133(18) 0.018(11) 0.093(17)
O12 0.146(19) 0.14(2) 0.27(3) 0.15(2) 0.14(2) 0.056(15)
O13 0.16(2) 0.054(15) 0.25(3) 0.067(15) 0.048(19) -0.011(14)
O14 0.165(19) 0.25(3) 0.166(17) 0.100(17) 0.088(15) 0.18(2)
O15 0.176(17) 0.066(12) 0.152(15) 0.019(10) 0.118(14) 0.048(11)
O16 0.24(3) 0.12(2) 0.153(19) 0.024(16) 0.11(2) 0.10(2)
O17 0.26(2) 0.111(16) 0.036(8) -0.023(9) 0.002(12) 0.052(15)
O18 0.070(14) 0.22(3) 0.39(4) 0.15(2) 0.11(2) 0.022(16)
O19 0.47(4) 0.39(4) 0.101(13) 0.122(19) 0.17(2) 0.34(4)
O20 0.047(10) 0.25(2) 0.157(15) 0.130(16) 0.006(9) -0.003(12)
O21 0.092(13) 0.155(19) 0.212(18) 0.144(16) 0.061(12) 0.067(13)
O22 0.040(11) 0.078(17) 0.25(2) 0.024(15) 0.045(12) -0.013(10)
O23 0.154(15) 0.25(2) 0.081(9) 0.095(12) 0.090(10) 0.124(16)
O24 0.14(2) 0.29(3) 0.26(3) 0.20(3) -0.021(17) -0.03(2)
O25 0.039(8) 0.29(3) 0.054(8) -0.029(11) 0.001(6) 0.120(13)
O26 0.150(15) 0.107(14) 0.046(8) -0.014(8) 0.014(9) 0.039(12)
W1 0.0510(6) 0.1686(12) 0.0780(6) 0.0694(7) 0.0249(4) 0.0362(7)
W2 0.1630(13) 0.1542(14) 0.0630(6) 0.0521(8) 0.0568(7) 0.0978(11)
W3 0.0907(9) 0.1442(12) 0.1150(8) 0.0914(8) 0.0150(6) -0.0153(7)

loop_
_atom_type_symbol
_atom_type_description
_atom_type_scat_dispersion_real
_atom_type_scat_dispersion_imag
_atom_type_scat_source
C C 0.0033 0.0016 'International Tables Vol C Tables 4.2.6.8 and 6.1.1.4'
H H 0.0000 0.0000 'International Tables Vol C Tables 4.2.6.8 and 6.1.1.4'
N N 0.0061 0.0033 'International Tables Vol C Tables 4.2.6.8 and 6.1.1.4'
O O 0.0106 0.0060 'International Tables Vol C Tables 4.2.6.8 and 6.1.1.4'
Eu Eu -0.1578 3.6682 'International Tables Vol C Tables 4.2.6.8 and 6.1.1.4'
W W -0.8490 6.8722 'International Tables Vol C Tables 4.2.6.8 and 6.1.1.4'

loop_
_geom_angle_atom_site_label_1
_geom_angle_atom_site_label_2
_geom_angle_atom_site_label_3
_geom_angle
_geom_angle_site_symmetry_1
_geom_angle_site_symmetry_3
O1 C1 O3 126.1(15) . 2_565
O1 C1 C2 119(2) . .
O3 C1 C2 114(2) 2_565 .
C4 C2 C3 120.9(15) . .
C4 C2 C1 123(2) . .
C3 C2 C1 116.2(17) . .
C2 C3 C6 115.4(18) . .
C2 C4 C13 120(2) . .
C6 C5 C13 119(2) . .
C5 C6 C3 124(2) . .
C5 C6 N2 118(2) . .
C3 C6 N2 117(2) . .
C9 C7 C10 119.3(16) . .
C9 C7 C8 117.9(19) . .
C10 C7 C8 123(2) . .
O4 C8 O2 122.4(19) 2_565 .
O4 C8 C7 123(2) 2_565 .
O2 C8 C7 114.3(19) . .
C7 C9 C14 121.2(18) . .
C11 C10 C7 119.8(18) . .
C10 C11 C12 121.9(16) . .
C10 C11 N1 121(2) . .
C12 C11 N1 117(2) . .
C11 C12 C14 118.6(19) . .
C4 C13 C5 120.4(19) . .
C4 C13 N4 122(3) . .
C5 C13 N4 117(3) . .
C9 C14 C12 119(2) . .
C9 C14 N3 120(2) . .
C12 C14 N3 121(3) . .
O17 C15 N5 128(2) . .
O15 C16 N6 146(3) . .
O21 C17 N7 148(4) . .
O22 C20 N8 173(5) . .
O4 Eu1 O3 77.8(4) . .
O4 Eu1 O2 118.5(6) . .
O3 Eu1 O2 74.5(5) . .
O4 Eu1 O21 77.0(6) . .
O3 Eu1 O21 76.4(5) . .
O2 Eu1 O21 142.5(5) . .
O4 Eu1 O1 74.2(5) . .
O3 Eu1 O1 121.5(5) . .
O2 Eu1 O1 75.7(5) . .
O21 Eu1 O1 140.9(5) . .
O4 Eu1 O22 82.0(7) . .
O3 Eu1 O22 146.1(8) . .
O2 Eu1 O22 139.4(8) . .
O21 Eu1 O22 72.7(8) . .
O1 Eu1 O22 77.6(7) . .
O4 Eu1 O15 143.6(5) . .
O3 Eu1 O15 77.2(5) . .
O2 Eu1 O15 79.1(5) . .
O21 Eu1 O15 71.8(6) . .
O1 Eu1 O15 142.0(5) . .
O22 Eu1 O15 105.4(6) . .
O4 Eu1 O17 139.7(6) . .
O3 Eu1 O17 141.1(7) . .
O2 Eu1 O17 76.1(7) . .
O21 Eu1 O17 115.5(7) . .
O1 Eu1 O17 74.0(6) . .
O22 Eu1 O17 67.5(9) . .
O15 Eu1 O17 72.7(7) . .
O10 N1 O8 122(2) . .
O10 N1 C11 124(2) . .
O8 N1 C11 113.5(18) . .
O18 N2 O9 125(3) . .
O18 N2 C6 119(3) . .
O9 N2 C6 114(2) . .
O12 N3 O13 126(3) . .
O12 N3 C14 115(3) . .
O13 N3 C14 118(3) . .
O14 N4 O16 117(3) . .
O14 N4 C13 125(3) . .
O16 N4 C13 118(3) . .
C23 N5 C15 126(2) . .
C23 N5 C26 113(2) . .
C15 N5 C26 113(2) . .
C16 N6 C25 120(3) . .
C16 N6 C24 134(3) . .
C25 N6 C24 106(3) . .
C17 N7 C19 127(3) . .
C17 N7 C18 117(3) . .
C19 N7 C18 116(3) . .
C20 N8 C21 120(3) . .
C20 N8 C22 126(4) . .
C21 N8 C22 114(4) . .
C1 O1 Eu1 136.8(11) . .
C8 O2 Eu1 139.8(12) . .
C1 O3 Eu1 147.5(12) 2_565 .
C8 O4 Eu1 158.6(17) 2_565 .
W3 O5 W1 116.4(6) . 2_666
W3 O6 W2 89.42(6) 2_666 2_666
W3 O6 W2 90.58(6) 2_666 .
W2 O6 W2 180.0 2_666 .
W3 O6 W1 88.79(4) 2_666 .
W2 O6 W1 90.01(4) 2_666 .
W2 O6 W1 89.99(4) . .
W3 O6 W1 91.21(4) 2_666 2_666
W2 O6 W1 89.99(4) 2_666 2_666
W2 O6 W1 90.01(4) . 2_666
W1 O6 W1 180.0 . 2_666
W2 O7 W1 117.6(6) 2_666 .
C16 O15 Eu1 145(2) . .
C15 O17 Eu1 134.1(19) . .
W1 O20 W3 120.2(8) . .
C17 O21 Eu1 149(2) . .
C20 O22 Eu1 176(4) . .
W1 O23 W2 118.4(6) . .
W2 O25 W3 127.6(10) . .
W2 O26 W3 118.7(8) 2_666 .
O11 W1 O20 103.7(10) . .
O11 W1 O23 104.6(8) . .
O20 W1 O23 86.3(8) . .
O11 W1 O5 106.0(9) . 2_666
O20 W1 O5 150.1(6) . 2_666
O23 W1 O5 89.3(7) . 2_666
O11 W1 O7 103.4(8) . .
O20 W1 O7 84.7(8) . .
O23 W1 O7 151.9(5) . .
O5 W1 O7 85.5(6) 2_666 .
O11 W1 O6 177.7(9) . .
O20 W1 O6 74.0(4) . .
O23 W1 O6 76.0(4) . .
O5 W1 O6 76.3(4) 2_666 .
O7 W1 O6 76.0(3) . .
O11 W1 W3 137.1(8) . 2_666
O20 W1 W3 119.1(4) . 2_666
O23 W1 W3 81.4(6) . 2_666
O5 W1 W3 31.2(4) 2_666 2_666
O7 W1 W3 79.9(5) . 2_666
O6 W1 W3 45.11(3) . 2_666
O25 W2 O19 102.1(12) . .
O25 W2 O26 152.9(6) . 2_666
O19 W2 O26 104.8(12) . 2_666
O25 W2 O7 86.4(6) . 2_666
O19 W2 O7 103.8(9) . 2_666
O26 W2 O7 90.4(7) 2_666 2_666
O25 W2 O23 85.4(7) . .
O19 W2 O23 104.2(9) . .
O26 W2 O23 84.9(7) 2_666 .
O7 W2 O23 151.9(5) 2_666 .
O25 W2 O6 75.0(4) . .
O19 W2 O6 177.1(12) . .
O26 W2 O6 78.1(4) 2_666 .
O7 W2 O6 76.4(4) 2_666 .
O23 W2 O6 75.6(4) . .
O24 W3 O5 100.0(8) . .
O24 W3 O20 107.0(9) . .
O5 W3 O20 153.0(7) . .
O24 W3 O26 105.5(13) . .
O5 W3 O26 85.6(6) . .
O20 W3 O26 85.4(7) . .
O24 W3 O25 114.0(13) . .
O5 W3 O25 85.6(5) . .
O20 W3 O25 85.3(7) . .
O26 W3 O25 140.4(8) . .
O24 W3 W1 132.4(8) . 2_666
O5 W3 W1 32.4(4) . 2_666
O20 W3 W1 120.5(5) . 2_666
O26 W3 W1 76.6(5) . 2_666
O25 W3 W1 75.4(5) . 2_666

loop_
_geom_bond_atom_site_label_1
_geom_bond_atom_site_label_2
_geom_bond_distance
_geom_bond_site_symmetry_2
C1 O1 1.23(2) .
C1 O3 1.30(2) 2_565
C1 C2 1.51(2) .
C2 C4 1.35(2) .
C2 C3 1.40(2) .
C3 C6 1.40(2) .
C4 C13 1.37(3) .
C5 C6 1.30(3) .
C5 C13 1.38(3) .
C6 N2 1.49(3) .
C7 C9 1.34(3) .
C7 C10 1.36(2) .
C7 C8 1.49(2) .
C8 O4 1.19(2) 2_565
C8 O2 1.28(2) .
C9 C14 1.39(3) .
C10 C11 1.35(2) .
C11 C12 1.36(2) .
C11 N1 1.46(2) .
C12 C14 1.36(2) .
C13 N4 1.45(3) .
C14 N3 1.46(3) .
C15 O17 1.13(2) .
C15 N5 1.36(2) .
C16 O15 1.07(2) .
C16 N6 1.29(3) .
C17 O21 1.07(2) .
C17 N7 1.26(3) .
C18 N7 1.38(3) .
C19 N7 1.32(3) .
C20 O22 0.93(3) .
C20 N8 1.28(3) .
C21 N8 1.34(3) .
C22 N8 1.38(4) .
C23 N5 1.31(3) .
C24 N6 1.34(3) .
C25 N6 1.35(5) .
C26 N5 1.50(3) .
Eu1 O4 2.305(12) .
Eu1 O3 2.311(14) .
Eu1 O2 2.344(15) .
Eu1 O21 2.358(15) .
Eu1 O1 2.367(12) .
Eu1 O22 2.369(19) .
Eu1 O15 2.439(14) .
Eu1 O17 2.432(13) .
N1 O10 1.185(19) .
N1 O8 1.27(2) .
N2 O18 1.15(2) .
N2 O9 1.31(3) .
N3 O12 1.23(3) .
N3 O13 1.21(3) .
N4 O14 1.16(3) .
N4 O16 1.20(3) .
O3 C1 1.30(2) 2_565
O4 C8 1.19(2) 2_565
O5 W3 1.860(15) .
O5 W1 1.927(14) 2_666
O6 W3 2.2803(12) 2_666
O6 W2 2.3121(11) 2_666
O6 W2 2.3121(11) .
O6 W1 2.3193(9) .
O6 W1 2.3193(9) 2_666
O7 W2 1.910(13) 2_666
O7 W1 1.919(13) .
O11 W1 1.665(14) .
O19 W2 1.669(15) .
O20 W1 1.882(19) .
O20 W3 1.908(14) .
O23 W1 1.890(13) .
O23 W2 1.922(15) .
O24 W3 1.66(3) .
O25 W2 1.54(3) .
O25 W3 2.047(16) .
O26 W2 1.717(19) 2_666
O26 W3 2.071(14) .
W1 O5 1.927(14) 2_666
W1 W3 3.2179(17) 2_666
W2 O26 1.717(19) 2_666
W2 O7 1.910(13) 2_666
W3 W1 3.2179(17) 2_666
